data_1563603
loop_
_publ_author_name
'Wu, Yong-Jie'
'Xie, Pei-Pei'
'Zhou, Gang'
'Yao, Qi-Jun'
'Hong, Xin'
'Shi, Bing-Feng'

_publ_section_title
;
 Atroposelective synthesis of N-aryl peptoid atropisomers via a
 palladium(ii)-catalyzed asymmetric C--H alkynylation strategy
;
_journal_name_full 'Chemical Science'
_journal_paper_doi 10.1039/D1SC01130H
_journal_year 2021
_chemical_absolute_configuration ad
_chemical_formula_moiety 'C24 H25 N3 O6'
_chemical_formula_sum 'C24 H25 N3 O6'
_chemical_formula_weight 451.47
_space_group_crystal_system orthorhombic
_space_group_IT_number 19
_space_group_name_Hall 'P 2ac 2ab'
_space_group_name_H-M_alt 'P 21 21 21'
_atom_sites_solution_hydrogens geom
_atom_sites_solution_primary dual
_audit_creation_date 2020-10-21
_audit_creation_method
;
Olex2 1.2
(compiled 2018.05.29 svn.r3508 for OlexSys, GUI svn.r5506)
;
_audit_update_record
;
2020-10-24 deposited with the CCDC.	2021-06-02 downloaded from the CCDC.
;
_cell_angle_alpha 90
_cell_angle_beta 90
_cell_angle_gamma 90
_cell_formula_units_Z 4
_cell_length_a 9.3386(3)
_cell_length_b 10.3729(3)
_cell_length_c 24.4089(7)
_cell_measurement_reflns_used 9836
_cell_measurement_temperature 170(2)
_cell_measurement_theta_max 68.25
_cell_measurement_theta_min 3.62
_cell_volume 2364.45(12)
_computing_cell_refinement 'SAINT V8.38A (Bruker AXS Inc., 2017)'
_computing_data_collection 'Bruker Instrument Service vV6.2.10'
_computing_data_reduction 'SAINT V8.38A (Bruker AXS Inc., 2017)'
_computing_molecular_graphics 'Olex2 (Dolomanov et al., 2009)'
_computing_publication_material 'Olex2 (Dolomanov et al., 2009)'
_computing_structure_refinement 'ShelXL (Sheldrick, 2015)'
_computing_structure_solution 'ShelXT (Sheldrick, 2015)'
_diffrn_ambient_temperature 170.0
_diffrn_measured_fraction_theta_full 1.000
_diffrn_measured_fraction_theta_max 1.000
_diffrn_measurement_device_type 'zju Bruker D8 Venture Ims3.0'
_diffrn_measurement_method '\f and \w scans'
_diffrn_radiation_type CuK\a
_diffrn_radiation_wavelength 1.54178
_diffrn_reflns_av_R_equivalents 0.0239
_diffrn_reflns_av_unetI/netI 0.0147
_diffrn_reflns_Laue_measured_fraction_full 1.000
_diffrn_reflns_Laue_measured_fraction_max 1.000
_diffrn_reflns_limit_h_max 11
_diffrn_reflns_limit_h_min -11
_diffrn_reflns_limit_k_max 12
_diffrn_reflns_limit_k_min -12
_diffrn_reflns_limit_l_max 28
_diffrn_reflns_limit_l_min -29
_diffrn_reflns_number 28511
_diffrn_reflns_point_group_measured_fraction_full 1.000
_diffrn_reflns_point_group_measured_fraction_max 0.999
_diffrn_reflns_theta_full 67.679
_diffrn_reflns_theta_max 68.241
_diffrn_reflns_theta_min 3.621
_diffrn_standards_number 0
_exptl_absorpt_coefficient_mu 0.764
_exptl_absorpt_correction_T_max 0.7531
_exptl_absorpt_correction_T_min 0.6760
_exptl_absorpt_correction_type multi-scan
_exptl_absorpt_process_details
;
SADABS-2016/2 (Bruker,2016/2) was used for absorption correction.
wR2(int) was 0.1432 before and 0.0400 after correction.
The Ratio of minimum to maximum transmission is 0.8976.
The \l/2 correction factor is Not present.
;
_exptl_crystal_colour colourless
_exptl_crystal_colour_primary colourless
_exptl_crystal_density_diffrn 1.268
_exptl_crystal_description block
_exptl_crystal_F_000 952
_exptl_crystal_size_max 0.39
_exptl_crystal_size_mid 0.32
_exptl_crystal_size_min 0.15
_refine_diff_density_max 0.196
_refine_diff_density_min -0.240
_refine_diff_density_rms 0.044
_refine_ls_abs_structure_details
;
 Flack x determined using 1831 quotients [(I+)-(I-)]/[(I+)+(I-)]
 (Parsons, Flack and Wagner, Acta Cryst. B69 (2013) 249-259).
;
_refine_ls_abs_structure_Flack 0.05(3)
_refine_ls_extinction_method none
_refine_ls_goodness_of_fit_ref 1.071
_refine_ls_hydrogen_treatment constr
_refine_ls_matrix_type full
_refine_ls_number_parameters 322
_refine_ls_number_reflns 4334
_refine_ls_number_restraints 45
_refine_ls_restrained_S_all 1.075
_refine_ls_R_factor_all 0.0288
_refine_ls_R_factor_gt 0.0287
_refine_ls_shift/su_max 0.002
_refine_ls_shift/su_mean 0.000
_refine_ls_structure_factor_coef Fsqd
_refine_ls_weighting_details 'w=1/[\s^2^(Fo^2^)+(0.0430P)^2^+0.3698P] where P=(Fo^2^+2Fc^2^)/3'
_refine_ls_weighting_scheme calc
_refine_ls_wR_factor_gt 0.0733
_refine_ls_wR_factor_ref 0.0734
_reflns_Friedel_coverage 0.744
_reflns_Friedel_fraction_full 0.999
_reflns_Friedel_fraction_max 0.998
_reflns_number_gt 4312
_reflns_number_total 4334
_reflns_threshold_expression 'I > 2\s(I)'
_cod_data_source_file d1sc01130h2.cif
_cod_data_source_block cu_201020_wyj_5_135_l_0m
_cod_database_code 1563603
_shelx_shelxl_version_number 2018/3
_shelx_space_group_comment
;
The symmetry employed for this shelxl refinement is uniquely defined
by the following loop, which should always be used as a source of
symmetry information in preference to the above space-group names.
They are only intended as comments.
;
_shelx_estimated_absorpt_t_max 0.894
_shelx_estimated_absorpt_t_min 0.755
_olex2_refinement_description
;
1. Fixed Uiso
 At 1.2 times of:
  All C(H) groups, All C(H,H) groups, All N(H) groups
 At 1.5 times of:
  All C(H,H,H) groups
2. Restrained distances
 O6-C23 \\sim O6A-C23
 with sigma of 0.02
 O6-C24 \\sim O6A-C24A
 with sigma of 0.02
 C23-C24 \\sim C23-C24A
 with sigma of 0.04
3. Uiso/Uaniso restraints and constraints
C23 \\sim O6 \\sim C24 \\sim O6A \\sim C24A: within 1.7A with sigma of 0.02 and
sigma for terminal atoms of 0.04
4. Others
 Sof(O6A)=Sof(C24A)=Sof(H24D)=Sof(H24E)=Sof(H24F)=1-FVAR(1)
 Sof(O6)=Sof(C24)=Sof(H24A)=Sof(H24B)=Sof(H24C)=FVAR(1)
5.a Ternary CH refined with riding coordinates:
 C9(H9)
5.b Secondary CH2 refined with riding coordinates:
 C20(H20A,H20B), C22(H22A,H22B)
5.c Aromatic/amide H refined with riding coordinates:
 N3(H3), C3(H3A), C4(H4), C5(H5), C14(H14), C15(H15), C17(H17)
5.d Idealised Me refined as rotating group:
 C10(H10A,H10B,H10C), C11(H11A,H11B,H11C), C19(H19A,H19B,H19C), C24(H24A,H24B,
 H24C), C24A(H24D,H24E,H24F)
5.e :
 C8(H8)
;
_olex2_submission_special_instructions 'No special instructions were received'

loop_
_space_group_symop_operation_xyz
'x, y, z'
'-x+1/2, -y, z+1/2'
'-x, y+1/2, -z+1/2'
'x+1/2, -y+1/2, -z'

loop_
_atom_site_label
_atom_site_type_symbol
_atom_site_fract_x
_atom_site_fract_y
_atom_site_fract_z
_atom_site_U_iso_or_equiv
_atom_site_adp_type
_atom_site_occupancy
_atom_site_site_symmetry_order
_atom_site_calc_flag
_atom_site_refinement_flags_posn
_atom_site_refinement_flags_adp
_atom_site_refinement_flags_occupancy
_atom_site_disorder_assembly
_atom_site_disorder_group
O1 O 0.20084(12) 0.00301(11) 0.44213(5) 0.0285(3) Uani 1 1 d . . . . .
O2 O 0.03383(19) 0.12232(16) 0.16210(6) 0.0504(4) Uani 1 1 d . . . . .
O3 O -0.03339(16) -0.08261(14) 0.17576(5) 0.0410(3) Uani 1 1 d . . . . .
O4 O 0.24073(12) 0.27411(11) 0.48246(4) 0.0250(2) Uani 1 1 d . . . . .
O5 O 0.38029(19) 0.55344(14) 0.47760(7) 0.0518(4) Uani 1 1 d . . . . .
N1 N 0.39933(13) 0.10768(13) 0.41135(5) 0.0208(3) Uani 1 1 d . . . . .
N2 N 0.24338(16) 0.12707(15) 0.31209(6) 0.0298(3) Uani 1 1 d . . . . .
N3 N 0.44524(14) 0.31733(13) 0.52794(6) 0.0240(3) Uani 1 1 d . . . . .
H3 H 0.536112 0.297835 0.532669 0.029 Uiso 1 1 calc R . . . .
C1 C 0.51038(16) 0.10768(16) 0.37039(6) 0.0229(3) Uani 1 1 d . . . . .
C2 C 0.56432(18) -0.01249(17) 0.35316(7) 0.0285(4) Uani 1 1 d . . . . .
C3 C 0.6745(2) -0.0164(2) 0.31449(8) 0.0389(4) Uani 1 1 d . . . . .
H3A H 0.711553 -0.096827 0.302467 0.047 Uiso 1 1 calc R . . . .
C4 C 0.7292(2) 0.0969(2) 0.29390(9) 0.0455(5) Uani 1 1 d . . . . .
H4 H 0.802848 0.094417 0.267050 0.055 Uiso 1 1 calc R . . . .
C5 C 0.6779(2) 0.2140(2) 0.31200(8) 0.0384(4) Uani 1 1 d . . . . .
H5 H 0.718369 0.291091 0.297773 0.046 Uiso 1 1 calc R . . . .
C6 C 0.56798(18) 0.22265(17) 0.35063(7) 0.0264(3) Uani 1 1 d . . . . .
C7 C 0.5081(2) -0.12951(17) 0.37562(8) 0.0342(4) Uani 1 1 d . . . . .
C8 C 0.4600(3) -0.2252(2) 0.39504(10) 0.0485(5) Uani 1 1 d . . . . .
H8 H 0.421584 -0.301687 0.410581 0.058 Uiso 1 1 calc R . . . .
C9 C 0.5169(2) 0.35461(16) 0.36878(7) 0.0289(4) Uani 1 1 d . . . . .
H9 H 0.437134 0.341950 0.395598 0.035 Uiso 1 1 calc R . . . .
C10 C 0.6368(2) 0.42800(19) 0.39784(9) 0.0388(4) Uani 1 1 d . . . . .
H10A H 0.671154 0.377292 0.429058 0.058 Uiso 1 1 calc GR . . . .
H10B H 0.600223 0.511065 0.410883 0.058 Uiso 1 1 calc GR . . . .
H10C H 0.715875 0.442699 0.372196 0.058 Uiso 1 1 calc GR . . . .
C11 C 0.4580(3) 0.4308(2) 0.32030(9) 0.0443(5) Uani 1 1 d . . . . .
H11A H 0.534347 0.444694 0.293403 0.066 Uiso 1 1 calc GR . . . .
H11B H 0.422120 0.514344 0.333138 0.066 Uiso 1 1 calc GR . . . .
H11C H 0.379653 0.382475 0.303235 0.066 Uiso 1 1 calc GR . . . .
C12 C 0.27356(17) 0.04253(15) 0.40397(6) 0.0229(3) Uani 1 1 d . . . . .
C13 C 0.21914(17) 0.02858(16) 0.34612(7) 0.0238(3) Uani 1 1 d . . . . .
C14 C 0.13759(19) -0.07894(17) 0.33251(7) 0.0293(4) Uani 1 1 d . . . . .
H14 H 0.123859 -0.146923 0.358052 0.035 Uiso 1 1 calc R . . . .
C15 C 0.07700(19) -0.08442(17) 0.28087(7) 0.0304(4) Uani 1 1 d . . . . .
H15 H 0.021982 -0.157032 0.269947 0.037 Uiso 1 1 calc R . . . .
C16 C 0.09819(17) 0.01845(17) 0.24525(7) 0.0280(4) Uani 1 1 d . . . . .
C17 C 0.18287(19) 0.12073(18) 0.26262(7) 0.0316(4) Uani 1 1 d . . . . .
H17 H 0.198596 0.190033 0.237901 0.038 Uiso 1 1 calc R . . . .
C18 C 0.03097(19) 0.02705(19) 0.18992(7) 0.0322(4) Uani 1 1 d . . . . .
C19 C -0.1004(3) -0.0837(3) 0.12192(8) 0.0511(6) Uani 1 1 d . . . . .
H19A H -0.026258 -0.079188 0.093572 0.077 Uiso 1 1 calc GR . . . .
H19B H -0.164423 -0.009252 0.118493 0.077 Uiso 1 1 calc GR . . . .
H19C H -0.155651 -0.163310 0.117444 0.077 Uiso 1 1 calc GR . . . .
C20 C 0.44254(16) 0.13283(15) 0.46792(6) 0.0221(3) Uani 1 1 d . . . . .
H20A H 0.547260 0.147442 0.469091 0.027 Uiso 1 1 calc R . . . .
H20B H 0.421174 0.055965 0.490533 0.027 Uiso 1 1 calc R . . . .
C21 C 0.36663(16) 0.24931(15) 0.49232(6) 0.0201(3) Uani 1 1 d . . . . .
C22 C 0.38298(18) 0.42231(17) 0.55873(7) 0.0300(4) Uani 1 1 d . . . . .
H22A H 0.443678 0.439714 0.591156 0.036 Uiso 1 1 calc R . . . .
H22B H 0.287405 0.395557 0.572099 0.036 Uiso 1 1 calc R . . . .
C23 C 0.3676(2) 0.54304(19) 0.52672(10) 0.0433(5) Uani 1 1 d D U . . .
O6 O 0.3444(4) 0.6397(2) 0.56324(12) 0.0482(8) Uani 0.778(10) 1 d D U P A 1
C24 C 0.3227(6) 0.7647(3) 0.5387(2) 0.0687(14) Uani 0.778(10) 1 d D U P A 1
H24A H 0.303146 0.828212 0.567492 0.103 Uiso 0.778(10) 1 calc GR . P A 1
H24B H 0.241262 0.760856 0.513467 0.103 Uiso 0.778(10) 1 calc GR . P A 1
H24C H 0.409018 0.789993 0.518563 0.103 Uiso 0.778(10) 1 calc GR . P A 1
O6A O 0.268(2) 0.6306(11) 0.5409(7) 0.078(5) Uani 0.222(10) 1 d D U P A 2
C24A C 0.231(3) 0.7455(19) 0.5081(10) 0.113(9) Uani 0.222(10) 1 d D U P A 2
H24D H 0.164851 0.721141 0.478801 0.170 Uiso 0.222(10) 1 calc GR . P A 2
H24E H 0.318633 0.781592 0.492104 0.170 Uiso 0.222(10) 1 calc GR . P A 2
H24F H 0.185888 0.810102 0.531759 0.170 Uiso 0.222(10) 1 calc GR . P A 2

loop_
_atom_site_aniso_label
_atom_site_aniso_U_11
_atom_site_aniso_U_22
_atom_site_aniso_U_33
_atom_site_aniso_U_23
_atom_site_aniso_U_13
_atom_site_aniso_U_12
O1 0.0261(5) 0.0292(6) 0.0302(6) -0.0003(5) 0.0037(5) -0.0061(5)
O2 0.0633(10) 0.0497(9) 0.0381(7) 0.0024(7) -0.0179(7) -0.0004(8)
O3 0.0425(7) 0.0486(8) 0.0318(7) -0.0106(6) -0.0100(6) -0.0064(6)
O4 0.0177(5) 0.0278(6) 0.0293(6) -0.0051(5) -0.0012(4) 0.0013(4)
O5 0.0673(10) 0.0307(7) 0.0573(9) 0.0028(7) 0.0133(8) 0.0025(7)
N1 0.0185(6) 0.0232(6) 0.0209(6) -0.0030(5) 0.0004(5) -0.0004(5)
N2 0.0293(7) 0.0280(7) 0.0322(7) 0.0010(6) -0.0077(6) -0.0025(6)
N3 0.0174(6) 0.0282(7) 0.0263(6) -0.0070(6) -0.0004(5) 0.0002(5)
C1 0.0185(7) 0.0291(8) 0.0211(7) -0.0038(6) -0.0013(6) 0.0003(6)
C2 0.0265(8) 0.0298(8) 0.0293(8) -0.0064(7) -0.0019(7) 0.0036(7)
C3 0.0340(9) 0.0436(11) 0.0393(10) -0.0134(9) 0.0068(8) 0.0080(8)
C4 0.0367(10) 0.0595(13) 0.0402(10) -0.0089(10) 0.0187(9) 0.0021(10)
C5 0.0346(10) 0.0446(11) 0.0360(9) 0.0005(8) 0.0123(8) -0.0047(9)
C6 0.0237(8) 0.0329(9) 0.0225(7) -0.0009(7) 0.0002(6) -0.0016(7)
C7 0.0343(9) 0.0274(9) 0.0407(9) -0.0075(7) 0.0002(8) 0.0088(8)
C8 0.0531(12) 0.0259(9) 0.0666(14) -0.0006(9) 0.0076(11) 0.0053(9)
C9 0.0301(9) 0.0269(8) 0.0298(8) 0.0037(6) 0.0040(7) -0.0023(7)
C10 0.0375(10) 0.0342(10) 0.0446(10) -0.0038(8) 0.0016(9) -0.0079(8)
C11 0.0497(12) 0.0387(10) 0.0444(11) 0.0117(9) -0.0037(9) 0.0015(9)
C12 0.0211(7) 0.0202(7) 0.0273(8) -0.0032(6) 0.0003(6) 0.0013(6)
C13 0.0194(7) 0.0241(7) 0.0278(8) -0.0046(6) -0.0004(6) 0.0009(6)
C14 0.0303(8) 0.0264(8) 0.0311(8) -0.0038(7) -0.0006(7) -0.0037(7)
C15 0.0281(8) 0.0291(9) 0.0340(9) -0.0091(7) -0.0023(7) -0.0032(7)
C16 0.0230(8) 0.0323(9) 0.0286(8) -0.0076(7) -0.0016(6) 0.0042(7)
C17 0.0328(9) 0.0299(9) 0.0321(8) 0.0022(7) -0.0049(7) -0.0016(8)
C18 0.0259(8) 0.0408(10) 0.0299(8) -0.0072(8) -0.0012(7) 0.0056(7)
C19 0.0488(12) 0.0737(16) 0.0309(10) -0.0149(10) -0.0110(9) -0.0079(11)
C20 0.0207(7) 0.0238(8) 0.0219(7) -0.0005(6) -0.0022(6) 0.0013(6)
C21 0.0195(7) 0.0233(7) 0.0175(7) 0.0016(6) 0.0022(6) -0.0018(6)
C22 0.0230(8) 0.0351(9) 0.0318(8) -0.0131(7) 0.0038(7) -0.0025(7)
C23 0.0434(11) 0.0294(9) 0.0570(13) -0.0068(9) 0.0235(10) -0.0020(8)
O6 0.0665(18) 0.0287(10) 0.0495(14) -0.0107(9) 0.0135(13) 0.0063(10)
C24 0.109(4) 0.0263(14) 0.070(3) -0.0043(15) 0.025(2) 0.0141(18)
O6A 0.112(10) 0.039(5) 0.082(8) 0.018(5) 0.065(8) 0.038(6)
C24A 0.17(2) 0.062(9) 0.106(14) 0.051(9) 0.078(14) 0.075(12)

loop_
_atom_type_symbol
_atom_type_description
_atom_type_scat_dispersion_real
_atom_type_scat_dispersion_imag
_atom_type_scat_source
C C 0.0181 0.0091 'International Tables Vol C Tables 4.2.6.8 and 6.1.1.4'
H H 0.0000 0.0000 'International Tables Vol C Tables 4.2.6.8 and 6.1.1.4'
N N 0.0311 0.0180 'International Tables Vol C Tables 4.2.6.8 and 6.1.1.4'
O O 0.0492 0.0322 'International Tables Vol C Tables 4.2.6.8 and 6.1.1.4'

loop_
_geom_angle_atom_site_label_1
_geom_angle_atom_site_label_2
_geom_angle_atom_site_label_3
_geom_angle
_geom_angle_site_symmetry_1
_geom_angle_site_symmetry_3
_geom_angle_publ_flag
C18 O3 C19 115.76(17) . . ?
C1 N1 C20 117.19(12) . . ?
C12 N1 C1 121.81(12) . . ?
C12 N1 C20 116.73(13) . . ?
C17 N2 C13 116.93(15) . . ?
C21 N3 H3 119.5 . . ?
C21 N3 C22 120.95(13) . . ?
C22 N3 H3 119.5 . . ?
C2 C1 N1 117.68(15) . . ?
C6 C1 N1 121.18(14) . . ?
C6 C1 C2 121.04(14) . . ?
C1 C2 C7 120.32(15) . . ?
C3 C2 C1 119.37(17) . . ?
C3 C2 C7 120.30(16) . . ?
C2 C3 H3A 120.1 . . ?
C4 C3 C2 119.72(17) . . ?
C4 C3 H3A 120.1 . . ?
C3 C4 H4 119.8 . . ?
C3 C4 C5 120.39(17) . . ?
C5 C4 H4 119.8 . . ?
C4 C5 H5 119.0 . . ?
C4 C5 C6 121.91(19) . . ?
C6 C5 H5 119.0 . . ?
C1 C6 C5 117.53(16) . . ?
C1 C6 C9 123.35(14) . . ?
C5 C6 C9 119.12(16) . . ?
C8 C7 C2 178.7(2) . . ?
C7 C8 H8 180.0 . . ?
C6 C9 H9 107.9 . . ?
C6 C9 C10 110.77(15) . . ?
C6 C9 C11 110.78(15) . . ?
C10 C9 H9 107.9 . . ?
C11 C9 H9 107.9 . . ?
C11 C9 C10 111.45(16) . . ?
C9 C10 H10A 109.5 . . ?
C9 C10 H10B 109.5 . . ?
C9 C10 H10C 109.5 . . ?
H10A C10 H10B 109.5 . . ?
H10A C10 H10C 109.5 . . ?
H10B C10 H10C 109.5 . . ?
C9 C11 H11A 109.5 . . ?
C9 C11 H11B 109.5 . . ?
C9 C11 H11C 109.5 . . ?
H11A C11 H11B 109.5 . . ?
H11A C11 H11C 109.5 . . ?
H11B C11 H11C 109.5 . . ?
O1 C12 N1 122.84(14) . . ?
O1 C12 C13 119.59(14) . . ?
N1 C12 C13 117.42(13) . . ?
N2 C13 C12 116.85(14) . . ?
N2 C13 C14 123.89(15) . . ?
C14 C13 C12 119.03(15) . . ?
C13 C14 H14 120.8 . . ?
C15 C14 C13 118.34(16) . . ?
C15 C14 H14 120.8 . . ?
C14 C15 H15 120.7 . . ?
C14 C15 C16 118.70(16) . . ?
C16 C15 H15 120.7 . . ?
C15 C16 C18 123.50(16) . . ?
C17 C16 C15 118.42(15) . . ?
C17 C16 C18 118.04(16) . . ?
N2 C17 C16 123.69(17) . . ?
N2 C17 H17 118.2 . . ?
C16 C17 H17 118.2 . . ?
O2 C18 O3 124.53(17) . . ?
O2 C18 C16 123.53(17) . . ?
O3 C18 C16 111.94(16) . . ?
O3 C19 H19A 109.5 . . ?
O3 C19 H19B 109.5 . . ?
O3 C19 H19C 109.5 . . ?
H19A C19 H19B 109.5 . . ?
H19A C19 H19C 109.5 . . ?
H19B C19 H19C 109.5 . . ?
N1 C20 H20A 109.1 . . ?
N1 C20 H20B 109.1 . . ?
N1 C20 C21 112.50(12) . . ?
H20A C20 H20B 107.8 . . ?
C21 C20 H20A 109.1 . . ?
C21 C20 H20B 109.1 . . ?
O4 C21 N3 122.82(15) . . ?
O4 C21 C20 122.40(14) . . ?
N3 C21 C20 114.65(13) . . ?
N3 C22 H22A 108.8 . . ?
N3 C22 H22B 108.8 . . ?
N3 C22 C23 113.65(15) . . ?
H22A C22 H22B 107.7 . . ?
C23 C22 H22A 108.8 . . ?
C23 C22 H22B 108.8 . . ?
O5 C23 C22 126.02(18) . . ?
O5 C23 O6 126.9(2) . . ?
O5 C23 O6A 105.2(7) . . ?
O6 C23 C22 107.0(2) . . ?
O6A C23 C22 120.1(4) . . ?
C23 O6 C24 114.4(2) . . ?
O6 C24 H24A 109.5 . . ?
O6 C24 H24B 109.5 . . ?
O6 C24 H24C 109.5 . . ?
H24A C24 H24B 109.5 . . ?
H24A C24 H24C 109.5 . . ?
H24B C24 H24C 109.5 . . ?
C23 O6A C24A 124.4(9) . . ?
O6A C24A H24D 109.5 . . ?
O6A C24A H24E 109.5 . . ?
O6A C24A H24F 109.5 . . ?
H24D C24A H24E 109.5 . . ?
H24D C24A H24F 109.5 . . ?
H24E C24A H24F 109.5 . . ?

loop_
_geom_bond_atom_site_label_1
_geom_bond_atom_site_label_2
_geom_bond_distance
_geom_bond_site_symmetry_2
_geom_bond_publ_flag
O1 C12 1.223(2) . ?
O2 C18 1.199(2) . ?
O3 C18 1.332(2) . ?
O3 C19 1.456(2) . ?
O4 C21 1.227(2) . ?
O5 C23 1.209(3) . ?
N1 C1 1.441(2) . ?
N1 C12 1.367(2) . ?
N1 C20 1.4620(19) . ?
N2 C13 1.336(2) . ?
N2 C17 1.335(2) . ?
N3 H3 0.8800 . ?
N3 C21 1.339(2) . ?
N3 C22 1.445(2) . ?
C1 C2 1.409(2) . ?
C1 C6 1.394(2) . ?
C2 C3 1.397(3) . ?
C2 C7 1.432(3) . ?
C3 H3A 0.9500 . ?
C3 C4 1.377(3) . ?
C4 H4 0.9500 . ?
C4 C5 1.379(3) . ?
C5 H5 0.9500 . ?
C5 C6 1.397(2) . ?
C6 C9 1.516(2) . ?
C7 C8 1.188(3) . ?
C8 H8 0.9500 . ?
C9 H9 1.0000 . ?
C9 C10 1.529(3) . ?
C9 C11 1.526(3) . ?
C10 H10A 0.9800 . ?
C10 H10B 0.9800 . ?
C10 H10C 0.9800 . ?
C11 H11A 0.9800 . ?
C11 H11B 0.9800 . ?
C11 H11C 0.9800 . ?
C12 C13 1.508(2) . ?
C13 C14 1.391(2) . ?
C14 H14 0.9500 . ?
C14 C15 1.383(2) . ?
C15 H15 0.9500 . ?
C15 C16 1.391(3) . ?
C16 C17 1.390(3) . ?
C16 C18 1.492(2) . ?
C17 H17 0.9500 . ?
C19 H19A 0.9800 . ?
C19 H19B 0.9800 . ?
C19 H19C 0.9800 . ?
C20 H20A 0.9900 . ?
C20 H20B 0.9900 . ?
C20 C21 1.522(2) . ?
C22 H22A 0.9900 . ?
C22 H22B 0.9900 . ?
C22 C23 1.483(3) . ?
C23 O6 1.359(3) . ?
C23 O6A 1.348(9) . ?
O6 C24 1.443(4) . ?
C24 H24A 0.9800 . ?
C24 H24B 0.9800 . ?
C24 H24C 0.9800 . ?
O6A C24A 1.474(14) . ?
C24A H24D 0.9800 . ?
C24A H24E 0.9800 . ?
C24A H24F 0.9800 . ?
